data_4035252
loop_
_publ_author_name
'Vlasenko, Yulia A.'
'Postnikov, Pavel S.'
'Trusova, Marina E.'
'Shafir, Alexandr'
'Zhdankin, Viktor V.'
'Yoshimura, Akira'
'Yusubov, Mekhman S.'

_publ_section_title
;
 Synthesis of Five-Membered Iodine-Nitrogen Heterocycles from
 Benzimidazole-Based Iodonium Salts.
;
_journal_issue 19
_journal_name_full 'The Journal of organic chemistry'
_journal_page_first 12056
_journal_page_last 12070
_journal_paper_doi 10.1021/acs.joc.8b01995
_journal_volume 83
_journal_year 2018
_chemical_formula_sum 'C23 H19 Cl F3 I N2 O3 S'
_chemical_formula_weight 622.81
_space_group_IT_number 2
_space_group_name_Hall '-P 1'
_space_group_name_H-M_alt 'P -1'
_symmetry_cell_setting triclinic
_symmetry_space_group_name_H-M 'P -1'
_atom_sites_solution_hydrogens geom
_audit_creation_method SHELXL-2018/3
_cell_angle_alpha 71.101(3)
_cell_angle_beta 80.004(3)
_cell_angle_gamma 77.429(3)
_cell_formula_units_Z 2
_cell_length_a 8.0971(16)
_cell_length_b 11.752(2)
_cell_length_c 13.384(3)
_cell_measurement_reflns_used 9990
_cell_measurement_temperature 100(2)
_cell_measurement_theta_max 27.14
_cell_measurement_theta_min 2.59
_cell_volume 1168.7(4)
_diffrn_ambient_temperature 100(2)
_diffrn_detector_area_resol_mean 512
_diffrn_detector_type '4K CCD area detector APEX II'
_diffrn_measured_fraction_theta_full 0.997
_diffrn_measured_fraction_theta_max 0.986
_diffrn_measurement_device_type 'APEX DUO Kappa 4-axis goniometer'
_diffrn_measurement_method
;
 Fullsphere data collection, phi and omega scans
;
_diffrn_measurement_specimen_support 'magnetic support with MicroMount'
_diffrn_radiation_monochromator 'Quazar MX Multilayer Optics'
_diffrn_radiation_type MoK\a
_diffrn_radiation_wavelength 0.71073
_diffrn_reflns_av_unetI/netI 0.0628
_diffrn_reflns_Laue_measured_fraction_full 0.997
_diffrn_reflns_Laue_measured_fraction_max 0.986
_diffrn_reflns_limit_h_max 11
_diffrn_reflns_limit_h_min -10
_diffrn_reflns_limit_k_max 16
_diffrn_reflns_limit_k_min -15
_diffrn_reflns_limit_l_max 18
_diffrn_reflns_limit_l_min 0
_diffrn_reflns_number 6389
_diffrn_reflns_point_group_measured_fraction_full 0.997
_diffrn_reflns_point_group_measured_fraction_max 0.986
_diffrn_reflns_theta_full 25.242
_diffrn_reflns_theta_max 29.430
_diffrn_reflns_theta_min 1.860
_diffrn_source 'Microfocus source E025 IuS'
_diffrn_source_current 0.6
_diffrn_source_power 50
_diffrn_source_size '0.2 mm x 0.2 mm fine focus'
_diffrn_source_type 'Bruker APEX DUO'
_exptl_absorpt_coefficient_mu 1.627
_exptl_absorpt_correction_T_max 0.953
_exptl_absorpt_correction_T_min 0.733
_exptl_absorpt_correction_type multi-scan
_exptl_absorpt_process_details
; 
 TWINABS Version 2008/0 Bruker-Nonius
 Blessing, Acta Cryst. (1995) A51 33-38
;
_exptl_crystal_colour yellow
_exptl_crystal_density_diffrn 1.770
_exptl_crystal_description Plate
_exptl_crystal_F_000 616
_exptl_crystal_size_max 0.10
_exptl_crystal_size_mid 0.10
_exptl_crystal_size_min 0.03
_refine_diff_density_max 2.789
_refine_diff_density_min -1.373
_refine_diff_density_rms 0.169
_refine_ls_extinction_method none
_refine_ls_goodness_of_fit_ref 1.011
_refine_ls_hydrogen_treatment constr
_refine_ls_matrix_type full
_refine_ls_number_parameters 529
_refine_ls_number_reflns 6389
_refine_ls_number_restraints 473
_refine_ls_restrained_S_all 0.982
_refine_ls_R_factor_all 0.0790
_refine_ls_R_factor_gt 0.0614
_refine_ls_shift/su_max 0.000
_refine_ls_shift/su_mean 0.000
_refine_ls_structure_factor_coef Fsqd
_refine_ls_weighting_details 'w=1/[\s^2^(Fo^2^)+(0.0886P)^2^+1.9044P] where P=(Fo^2^+2Fc^2^)/3'
_refine_ls_weighting_scheme calc
_refine_ls_wR_factor_gt 0.1568
_refine_ls_wR_factor_ref 0.1700
_reflns_Friedel_coverage 0.000
_reflns_number_gt 5049
_reflns_number_total 6389
_reflns_threshold_expression 'I > 2\s(I)'
_cod_data_source_file jo8b01995_si_005.cif
_cod_data_source_block mo_YV163-05
_cod_depositor_comments
;
The following automatic conversions were performed:

data item '_exptl_absorpt_correction_type' value 'Multi-scan' was
changed to 'multi-scan' in accordance with the
/home/data/users/saulius/crontab/automatic-downloads/current/ACS/lib/dictionaries/cif_core.dic
dictionary named 'cif_core.dic' version 2.4.2 last updated on
2011-04-26.

data item '_symmetry_cell_setting' value 'Triclinic' was changed to
'triclinic' in accordance with the
/home/data/users/saulius/crontab/automatic-downloads/current/ACS/lib/dictionaries/cif_core.dic
dictionary named 'cif_core.dic' version 2.4.2 last updated on
2011-04-26.

Automatic conversion script
Id: cif_fix_values 6909 2019-04-08 15:41:33Z antanas 
;
_cod_original_cell_volume 1168.6(4)
_cod_original_sg_symbol_H-M P-1
_cod_database_code 4035252
_shelx_shelxl_version_number 2018/3
_shelx_space_group_comment
;
The symmetry employed for this shelxl refinement is uniquely defined
by the following loop, which should always be used as a source of
symmetry information in preference to the above space-group names.
They are only intended as comments.
;
_shelx_estimated_absorpt_t_min 0.854
_shelx_estimated_absorpt_t_max 0.953

loop_
_space_group_symop_operation_xyz
'x, y, z'
'-x, -y, -z'

loop_
_atom_site_label
_atom_site_type_symbol
_atom_site_fract_x
_atom_site_fract_y
_atom_site_fract_z
_atom_site_U_iso_or_equiv
_atom_site_adp_type
_atom_site_occupancy
_atom_site_site_symmetry_order
_atom_site_calc_flag
_atom_site_refinement_flags_posn
_atom_site_refinement_flags_adp
_atom_site_refinement_flags_occupancy
_atom_site_disorder_assembly
_atom_site_disorder_group
I1 I 0.48623(5) 0.75155(3) 0.20153(2) 0.03746(13) Uani 1 1 d . U . . .
C1 C 0.370(2) 0.6023(11) 0.2113(5) 0.032(2) Uani 0.817(5) 1 d D U P A 1
C2 C 0.3618(19) 0.5717(11) 0.1203(6) 0.0356(19) Uani 0.817(5) 1 d D U P A 1
H2 H 0.409013 0.617611 0.053039 0.043 Uiso 0.817(5) 1 calc R U P A 1
C3 C 0.2863(13) 0.4755(7) 0.1277(6) 0.0362(17) Uani 0.817(5) 1 d D U P A 1
H3 H 0.283936 0.453028 0.065919 0.043 Uiso 0.817(5) 1 calc R U P A 1
C4 C 0.2125(13) 0.4102(8) 0.2261(6) 0.0379(17) Uani 0.817(5) 1 d D U P A 1
H4 H 0.156985 0.344934 0.230825 0.046 Uiso 0.817(5) 1 calc R U P A 1
C5 C 0.2202(15) 0.4403(9) 0.3164(6) 0.0368(16) Uani 0.817(5) 1 d D U P A 1
H5 H 0.171009 0.394611 0.383031 0.044 Uiso 0.817(5) 1 calc R U P A 1
C6 C 0.2985(18) 0.5364(11) 0.3116(5) 0.0339(17) Uani 0.817(5) 1 d D U P A 1
C7 C 0.3080(17) 0.5732(10) 0.4054(5) 0.0337(15) Uani 0.817(5) 1 d D U P A 1
N1 N 0.2428(12) 0.5171(7) 0.5064(5) 0.0348(14) Uani 0.817(5) 1 d D U P A 1
H1 H 0.190690 0.453621 0.527021 0.042 Uiso 0.817(5) 1 calc R U P A 1
N2 N 0.3811(14) 0.6634(8) 0.4000(5) 0.0348(16) Uani 0.817(5) 1 d D U P A 1
C8 C 0.2753(11) 0.5799(8) 0.5691(5) 0.0357(14) Uani 0.817(5) 1 d D U P A 1
C9 C 0.2312(10) 0.5654(8) 0.6776(5) 0.0382(15) Uani 0.817(5) 1 d D U P A 1
H9 H 0.169386 0.504190 0.722617 0.046 Uiso 0.817(5) 1 calc R U P A 1
C10 C 0.2846(10) 0.6472(9) 0.7143(4) 0.0402(16) Uani 0.817(5) 1 d D U P A 1
C11 C 0.3771(10) 0.7355(7) 0.6515(5) 0.0405(15) Uani 0.817(5) 1 d D U P A 1
H11 H 0.411432 0.787253 0.682826 0.049 Uiso 0.817(5) 1 calc R U P A 1
C12 C 0.4218(12) 0.7508(8) 0.5427(5) 0.0399(15) Uani 0.817(5) 1 d D U P A 1
H12 H 0.485185 0.811662 0.498747 0.048 Uiso 0.817(5) 1 calc R U P A 1
C13 C 0.3666(11) 0.6701(8) 0.5028(5) 0.0357(14) Uani 0.817(5) 1 d D U P A 1
Cl1 Cl 0.2307(3) 0.6392(2) 0.84884(13) 0.0534(6) Uani 0.817(5) 1 d D . P A 1
C1' C 0.359(11) 0.616(5) 0.202(2) 0.043(6) Uani 0.183(5) 1 d D U P A 2
C2' C 0.373(9) 0.591(5) 0.106(2) 0.041(7) Uani 0.183(5) 1 d D U P A 2
H2' H 0.439573 0.633511 0.045618 0.049 Uiso 0.183(5) 1 calc R U P A 2
C3' C 0.291(7) 0.503(4) 0.100(2) 0.045(7) Uani 0.183(5) 1 d D U P A 2
H3' H 0.278631 0.497467 0.032820 0.054 Uiso 0.183(5) 1 calc R U P A 2
C4' C 0.225(6) 0.423(3) 0.193(2) 0.040(6) Uani 0.183(5) 1 d D U P A 2
H4' H 0.185686 0.354007 0.190284 0.048 Uiso 0.183(5) 1 calc R U P A 2
C5' C 0.218(7) 0.445(4) 0.289(2) 0.041(6) Uani 0.183(5) 1 d D U P A 2
H5' H 0.165560 0.393299 0.351482 0.050 Uiso 0.183(5) 1 calc R U P A 2
C6' C 0.287(9) 0.540(5) 0.2971(18) 0.040(5) Uani 0.183(5) 1 d D U P A 2
C7' C 0.304(9) 0.555(5) 0.3997(19) 0.039(5) Uani 0.183(5) 1 d D U P A 2
N1' N 0.228(6) 0.492(3) 0.4953(19) 0.037(5) Uani 0.183(5) 1 d D U P A 2
H1' H 0.174389 0.430568 0.507618 0.044 Uiso 0.183(5) 1 calc R U P A 2
N2' N 0.379(7) 0.638(4) 0.4081(19) 0.041(5) Uani 0.183(5) 1 d D U P A 2
C8' C 0.250(5) 0.545(3) 0.5680(17) 0.039(5) Uani 0.183(5) 1 d D U P A 2
C9' C 0.204(4) 0.516(3) 0.6775(17) 0.040(5) Uani 0.183(5) 1 d D U P A 2
H9' H 0.144465 0.450173 0.715251 0.048 Uiso 0.183(5) 1 calc R U P A 2
C10' C 0.250(4) 0.589(3) 0.7270(19) 0.042(5) Uani 0.183(5) 1 d D U P A 2
H10' H 0.218460 0.574088 0.801314 0.050 Uiso 0.183(5) 1 calc R U P A 2
C11' C 0.339(5) 0.682(3) 0.673(2) 0.041(5) Uani 0.183(5) 1 d D U P A 2
C12' C 0.380(5) 0.717(3) 0.563(2) 0.041(5) Uani 0.183(5) 1 d D U P A 2
H12' H 0.436428 0.783967 0.526250 0.050 Uiso 0.183(5) 1 calc R U P A 2
C13' C 0.333(6) 0.644(3) 0.5112(18) 0.039(5) Uani 0.183(5) 1 d D U P A 2
Cl1' Cl 0.3882(16) 0.7754(9) 0.7409(8) 0.066(4) Uani 0.183(5) 1 d D . P A 2
C14 C 0.5464(8) 0.8090(5) 0.0339(4) 0.0396(12) Uani 1 1 d . . . . .
C15 C 0.4166(9) 0.8766(5) -0.0291(4) 0.0439(13) Uani 1 1 d . . . . .
C16 C 0.4642(10) 0.9210(6) -0.1375(5) 0.0535(16) Uani 1 1 d . . . . .
H16 H 0.378302 0.964536 -0.182690 0.064 Uiso 1 1 calc R U . . .
C17 C 0.6323(9) 0.9043(6) -0.1824(5) 0.0496(15) Uani 1 1 d . . . . .
C18 C 0.7574(9) 0.8372(6) -0.1162(5) 0.0463(14) Uani 1 1 d . . . . .
H18 H 0.872767 0.825336 -0.146129 0.056 Uiso 1 1 calc R U . . .
C19 C 0.7174(8) 0.7872(6) -0.0073(5) 0.0432(13) Uani 1 1 d . . . . .
C20 C 0.2324(9) 0.9013(6) 0.0133(5) 0.0483(14) Uani 1 1 d . . . . .
H20A H 0.165299 0.949542 -0.045438 0.072 Uiso 1 1 calc R U . . .
H20B H 0.219899 0.946692 0.064793 0.072 Uiso 1 1 calc R U . . .
H20C H 0.191659 0.823635 0.048271 0.072 Uiso 1 1 calc R U . . .
C21 C 0.6811(13) 0.9584(7) -0.2988(5) 0.068(2) Uani 1 1 d . . . . .
H21A H 0.578693 0.986227 -0.335823 0.103 Uiso 1 1 calc R U . . .
H21B H 0.758770 0.896549 -0.326798 0.103 Uiso 1 1 calc R U . . .
H21C H 0.737849 1.027868 -0.309859 0.103 Uiso 1 1 calc R U . . .
C22 C 0.8579(8) 0.7124(7) 0.0603(5) 0.0537(16) Uani 1 1 d . . . . .
H22A H 0.965713 0.704681 0.014653 0.080 Uiso 1 1 calc R U . . .
H22B H 0.830443 0.630990 0.098243 0.080 Uiso 1 1 calc R U . . .
H22C H 0.868317 0.752987 0.111775 0.080 Uiso 1 1 calc R U . . .
O1B O -0.0562(15) 0.1852(10) 0.7358(8) 0.057(3) Uani 0.75 1 d D U P B 2
O2B O 0.0797(18) 0.3074(7) 0.5742(7) 0.060(3) Uani 0.75 1 d D U P B 2
O3B O 0.2536(13) 0.1627(11) 0.7069(10) 0.058(3) Uani 0.75 1 d D U P B 2
S1B S 0.0957(8) 0.1964(5) 0.6628(4) 0.0347(8) Uani 0.75 1 d D U P B 2
C1B C 0.1066(12) 0.0796(10) 0.5990(8) 0.0487(18) Uani 0.75 1 d D U P B 2
F1B F 0.0996(9) -0.0293(6) 0.6714(6) 0.0667(17) Uani 0.75 1 d D U P B 2
F2B F -0.0224(11) 0.1035(9) 0.5416(8) 0.076(3) Uani 0.75 1 d D U P B 2
F3B F 0.2496(9) 0.0679(8) 0.5372(6) 0.079(2) Uani 0.75 1 d D U P B 2
O1B' O -0.020(4) 0.163(3) 0.743(2) 0.057(7) Uani 0.25 1 d D U P C 1
O2B' O 0.071(6) 0.3285(17) 0.598(2) 0.056(6) Uani 0.25 1 d D U P C 1
O3B' O 0.285(4) 0.172(4) 0.692(3) 0.068(8) Uani 0.25 1 d D U P C 1
S1B' S 0.115(3) 0.2032(18) 0.6639(15) 0.055(4) Uani 0.25 1 d D U P C 1
C1B' C 0.125(3) 0.1194(19) 0.5699(15) 0.058(4) Uani 0.25 1 d D U P C 1
F1B' F 0.149(3) -0.0006(15) 0.6158(17) 0.066(4) Uani 0.25 1 d D U P C 1
F2B' F -0.016(3) 0.148(2) 0.5219(19) 0.066(6) Uani 0.25 1 d D U P C 1
F3B' F 0.252(3) 0.141(2) 0.4953(15) 0.076(5) Uani 0.25 1 d D U P C 1

loop_
_atom_site_aniso_label
_atom_site_aniso_U_11
_atom_site_aniso_U_22
_atom_site_aniso_U_33
_atom_site_aniso_U_23
_atom_site_aniso_U_13
_atom_site_aniso_U_12
I1 0.0405(2) 0.0483(2) 0.02624(17) -0.01512(14) -0.00535(13) -0.00556(15)
C1 0.034(4) 0.039(4) 0.022(2) -0.012(3) -0.006(3) 0.001(4)
C2 0.038(4) 0.044(5) 0.024(3) -0.013(3) -0.005(3) 0.001(3)
C3 0.044(4) 0.040(4) 0.022(3) -0.010(3) -0.006(3) 0.000(3)
C4 0.042(4) 0.041(4) 0.028(3) -0.011(3) -0.001(3) -0.002(3)
C5 0.038(4) 0.043(3) 0.024(3) -0.007(3) -0.006(3) 0.001(3)
C6 0.035(4) 0.041(3) 0.021(2) -0.009(2) -0.007(3) 0.005(3)
C7 0.033(3) 0.040(4) 0.022(2) -0.008(2) -0.010(2) 0.010(3)
N1 0.037(3) 0.040(4) 0.023(2) -0.006(2) -0.007(2) 0.003(3)
N2 0.038(3) 0.043(4) 0.021(2) -0.010(2) -0.007(2) 0.002(3)
C8 0.035(3) 0.045(4) 0.024(2) -0.009(2) -0.012(2) 0.007(3)
C9 0.037(3) 0.049(4) 0.024(2) -0.010(2) -0.007(2) 0.005(3)
C10 0.040(4) 0.052(4) 0.024(3) -0.012(3) -0.013(2) 0.012(3)
C11 0.043(4) 0.049(4) 0.029(3) -0.015(2) -0.013(2) 0.007(3)
C12 0.044(4) 0.046(4) 0.029(3) -0.012(3) -0.012(3) 0.001(3)
C13 0.035(4) 0.045(4) 0.024(2) -0.011(2) -0.010(2) 0.006(3)
Cl1 0.0528(12) 0.0771(14) 0.0257(8) -0.0184(7) -0.0101(7) 0.0078(9)
C1' 0.041(12) 0.031(10) 0.047(10) -0.004(9) -0.016(10) 0.011(9)
C2' 0.040(12) 0.029(11) 0.045(10) -0.002(9) -0.018(11) 0.011(9)
C3' 0.046(12) 0.035(11) 0.045(11) -0.003(10) -0.014(11) 0.007(9)
C4' 0.047(12) 0.032(10) 0.040(12) -0.009(9) -0.019(11) 0.003(8)
C5' 0.044(11) 0.036(10) 0.043(11) -0.010(9) -0.020(11) 0.004(8)
C6' 0.043(10) 0.032(9) 0.043(9) -0.011(8) -0.020(9) 0.009(8)
C7' 0.040(9) 0.032(9) 0.046(8) -0.013(7) -0.022(8) 0.007(7)
N1' 0.039(10) 0.034(9) 0.043(8) -0.018(7) -0.022(8) 0.005(7)
N2' 0.044(10) 0.029(9) 0.049(9) -0.013(7) -0.020(8) 0.007(8)
C8' 0.041(9) 0.032(8) 0.048(8) -0.020(7) -0.018(7) 0.005(7)
C9' 0.047(10) 0.032(9) 0.049(8) -0.021(8) -0.019(8) 0.001(8)
C10' 0.049(11) 0.035(9) 0.050(9) -0.018(8) -0.022(8) -0.002(8)
C11' 0.046(11) 0.036(9) 0.051(10) -0.016(8) -0.026(9) -0.004(8)
C12' 0.044(11) 0.033(9) 0.052(9) -0.015(8) -0.025(8) 0.002(8)
C13' 0.042(10) 0.030(8) 0.050(8) -0.017(7) -0.022(7) 0.005(7)
Cl1' 0.096(8) 0.057(5) 0.055(5) -0.029(4) -0.042(5) 0.016(5)
C14 0.050(3) 0.043(3) 0.028(2) -0.013(2) -0.002(2) -0.008(2)
C15 0.058(4) 0.039(3) 0.032(3) -0.011(2) -0.008(2) 0.001(3)
C16 0.071(5) 0.053(4) 0.032(3) -0.013(2) -0.008(3) 0.002(3)
C17 0.066(4) 0.047(3) 0.032(3) -0.012(2) 0.000(3) -0.006(3)
C18 0.053(4) 0.050(3) 0.038(3) -0.019(2) 0.000(2) -0.010(3)
C19 0.047(3) 0.054(3) 0.035(3) -0.023(2) 0.002(2) -0.011(3)
C20 0.048(4) 0.052(3) 0.038(3) -0.011(2) -0.010(2) 0.005(3)
C21 0.100(6) 0.063(4) 0.027(3) -0.007(3) -0.002(3) 0.004(4)
C22 0.041(3) 0.087(5) 0.040(3) -0.033(3) -0.003(2) -0.008(3)
O1B 0.053(5) 0.063(6) 0.046(4) -0.019(4) 0.005(4) 0.008(5)
O2B 0.063(5) 0.050(4) 0.049(5) 0.005(3) -0.013(4) 0.000(4)
O3B 0.049(4) 0.060(5) 0.073(7) -0.027(5) -0.037(5) 0.005(4)
S1B 0.0347(15) 0.0393(15) 0.0278(14) -0.0085(11) -0.0132(10) 0.0037(12)
C1B 0.045(4) 0.060(4) 0.047(4) -0.024(3) -0.011(3) -0.005(4)
F1B 0.067(4) 0.049(3) 0.083(5) -0.022(3) -0.012(3) -0.002(3)
F2B 0.074(4) 0.100(7) 0.070(5) -0.035(4) -0.033(4) -0.016(4)
F3B 0.072(4) 0.108(5) 0.064(4) -0.055(4) 0.012(3) -0.002(4)
O1B' 0.057(13) 0.058(13) 0.036(9) -0.006(7) -0.009(8) 0.020(11)
O2B' 0.059(12) 0.060(9) 0.048(12) -0.021(7) 0.000(10) -0.007(9)
O3B' 0.069(12) 0.085(16) 0.050(12) -0.012(11) -0.022(10) -0.013(11)
S1B' 0.063(8) 0.060(6) 0.043(6) -0.019(5) -0.006(5) -0.009(5)
C1B' 0.068(9) 0.060(8) 0.046(7) -0.022(6) -0.012(6) 0.001(8)
F1B' 0.069(12) 0.058(9) 0.074(12) -0.024(8) -0.027(9) 0.001(8)
F2B' 0.086(10) 0.065(12) 0.056(11) -0.035(9) -0.033(8) 0.012(9)
F3B' 0.090(11) 0.080(11) 0.059(10) -0.036(8) 0.008(8) -0.007(10)

loop_
_atom_type_symbol
_atom_type_description
_atom_type_scat_dispersion_real
_atom_type_scat_dispersion_imag
_atom_type_scat_source
C C 0.0033 0.0016 'International Tables Vol C Tables 4.2.6.8 and 6.1.1.4'
H H 0.0000 0.0000 'International Tables Vol C Tables 4.2.6.8 and 6.1.1.4'
N N 0.0061 0.0033 'International Tables Vol C Tables 4.2.6.8 and 6.1.1.4'
O O 0.0106 0.0060 'International Tables Vol C Tables 4.2.6.8 and 6.1.1.4'
F F 0.0171 0.0103 'International Tables Vol C Tables 4.2.6.8 and 6.1.1.4'
S S 0.1246 0.1234 'International Tables Vol C Tables 4.2.6.8 and 6.1.1.4'
Cl Cl 0.1484 0.1585 'International Tables Vol C Tables 4.2.6.8 and 6.1.1.4'
I I -0.4742 1.8119 'International Tables Vol C Tables 4.2.6.8 and 6.1.1.4'

loop_
_geom_angle_atom_site_label_1
_geom_angle_atom_site_label_2
_geom_angle_atom_site_label_3
_geom_angle
C1' I1 C14 94.7(8)
C14 I1 C1 97.4(2)
C2 C1 C6 121.0(6)
C2 C1 I1 120.6(5)
C6 C1 I1 118.4(5)
C3 C2 C1 119.9(6)
C3 C2 H2 120.0
C1 C2 H2 120.0
C2 C3 C4 120.0(6)
C2 C3 H3 120.0
C4 C3 H3 120.0
C5 C4 C3 120.1(6)
C5 C4 H4 120.0
C3 C4 H4 120.0
C4 C5 C6 121.2(6)
C4 C5 H5 119.4
C6 C5 H5 119.4
C5 C6 C1 117.7(6)
C5 C6 C7 123.3(6)
C1 C6 C7 119.0(6)
N2 C7 N1 112.8(6)
N2 C7 C6 122.8(5)
N1 C7 C6 124.3(6)
C7 N1 C8 106.0(6)
C7 N1 H1 127.0
C8 N1 H1 127.0
C7 N2 C13 106.5(5)
N1 C8 C9 130.6(7)
N1 C8 C13 106.8(5)
C9 C8 C13 122.6(7)
C10 C9 C8 114.7(7)
C10 C9 H9 122.6
C8 C9 H9 122.6
C11 C10 C9 124.0(6)
C11 C10 Cl1 117.7(7)
C9 C10 Cl1 118.3(7)
C10 C11 C12 121.7(7)
C10 C11 H11 119.2
C12 C11 H11 119.2
C11 C12 C13 115.5(7)
C11 C12 H12 122.3
C13 C12 H12 122.3
N2 C13 C8 107.8(6)
N2 C13 C12 130.7(7)
C8 C13 C12 121.5(6)
C2' C1' C6' 120.9(13)
C2' C1' I1 115.8(19)
C6' C1' I1 122.3(16)
C3' C2' C1' 119.3(14)
C3' C2' H2' 120.3
C1' C2' H2' 120.3
C2' C3' C4' 119.8(14)
C2' C3' H3' 120.1
C4' C3' H3' 120.1
C5' C4' C3' 119.7(13)
C5' C4' H4' 120.2
C3' C4' H4' 120.2
C4' C5' C6' 121.4(13)
C4' C5' H5' 119.3
C6' C5' H5' 119.3
C5' C6' C1' 117.4(11)
C5' C6' C7' 122.8(14)
C1' C6' C7' 119.3(13)
N2' C7' N1' 112.3(10)
N2' C7' C6' 123.3(13)
N1' C7' C6' 124.0(14)
C7' N1' C8' 106.3(11)
C7' N1' H1' 126.9
C8' N1' H1' 126.9
C7' N2' C13' 106.4(11)
N1' C8' C9' 130.6(14)
N1' C8' C13' 106.5(9)
C9' C8' C13' 122.9(13)
C10' C9' C8' 115.0(14)
C10' C9' H9' 122.5
C8' C9' H9' 122.5
C11' C10' C9' 122.9(13)
C11' C10' H10' 118.5
C9' C10' H10' 118.5
C10' C11' C12' 122.7(12)
C10' C11' Cl1' 120.5(17)
C12' C11' Cl1' 116.4(17)
C11' C12' C13' 115.1(13)
C11' C12' H12' 122.4
C13' C12' H12' 122.4
N2' C13' C8' 107.6(11)
N2' C13' C12' 130.3(15)
C8' C13' C12' 121.2(12)
C15 C14 C19 123.1(5)
C15 C14 I1 118.6(4)
C19 C14 I1 118.0(4)
C16 C15 C14 116.7(6)
C16 C15 C20 119.2(6)
C14 C15 C20 124.1(5)
C15 C16 C17 122.6(7)
C15 C16 H16 118.7
C17 C16 H16 118.7
C16 C17 C18 118.5(6)
C16 C17 C21 121.5(7)
C18 C17 C21 119.9(7)
C19 C18 C17 121.6(6)
C19 C18 H18 119.2
C17 C18 H18 119.2
C18 C19 C14 117.4(6)
C18 C19 C22 119.3(6)
C14 C19 C22 123.3(5)
C15 C20 H20A 109.5
C15 C20 H20B 109.5
H20A C20 H20B 109.5
C15 C20 H20C 109.5
H20A C20 H20C 109.5
H20B C20 H20C 109.5
C17 C21 H21A 109.5
C17 C21 H21B 109.5
H21A C21 H21B 109.5
C17 C21 H21C 109.5
H21A C21 H21C 109.5
H21B C21 H21C 109.5
C19 C22 H22A 109.5
C19 C22 H22B 109.5
H22A C22 H22B 109.5
C19 C22 H22C 109.5
H22A C22 H22C 109.5
H22B C22 H22C 109.5
O3B S1B O1B 117.2(5)
O3B S1B O2B 115.3(5)
O1B S1B O2B 113.3(5)
O3B S1B C1B 102.7(4)
O1B S1B C1B 103.3(5)
O2B S1B C1B 102.3(5)
F3B C1B F2B 108.6(8)
F3B C1B F1B 106.9(8)
F2B C1B F1B 106.9(8)
F3B C1B S1B 111.4(7)
F2B C1B S1B 111.9(7)
F1B C1B S1B 110.8(6)
O3B' S1B' O1B' 118.6(12)
O3B' S1B' O2B' 114.3(12)
O1B' S1B' O2B' 113.0(12)
O3B' S1B' C1B' 102.9(11)
O1B' S1B' C1B' 104.0(11)
O2B' S1B' C1B' 101.2(10)
F3B' C1B' F1B' 106.6(14)
F3B' C1B' F2B' 107.1(14)
F1B' C1B' F2B' 106.6(14)
F3B' C1B' S1B' 110.6(12)
F1B' C1B' S1B' 112.2(12)
F2B' C1B' S1B' 113.3(12)

loop_
_geom_bond_atom_site_label_1
_geom_bond_atom_site_label_2
_geom_bond_distance
I1 C1' 2.07(3)
I1 C14 2.123(5)
I1 C1 2.125(8)
C1 C2 1.391(7)
C1 C6 1.409(7)
C2 C3 1.367(10)
C2 H2 0.9500
C3 C4 1.397(9)
C3 H3 0.9500
C4 C5 1.379(9)
C4 H4 0.9500
C5 C6 1.389(9)
C5 H5 0.9500
C6 C7 1.472(8)
C7 N2 1.300(9)
C7 N1 1.366(7)
N1 C8 1.371(9)
N1 H1 0.8800
N2 C13 1.386(7)
C8 C9 1.397(8)
C8 C13 1.400(10)
C9 C10 1.382(12)
C9 H9 0.9500
C10 C11 1.378(12)
C10 Cl1 1.755(6)
C11 C12 1.399(9)
C11 H11 0.9500
C12 C13 1.407(10)
C12 H12 0.9500
C1' C2' 1.392(11)
C1' C6' 1.409(11)
C2' C3' 1.369(13)
C2' H2' 0.9500
C3' C4' 1.397(13)
C3' H3' 0.9500
C4' C5' 1.378(13)
C4' H4' 0.9500
C5' C6' 1.391(12)
C5' H5' 0.9500
C6' C7' 1.473(12)
C7' N2' 1.300(12)
C7' N1' 1.368(11)
N1' C8' 1.369(13)
N1' H1' 0.8800
N2' C13' 1.388(11)
C8' C9' 1.396(12)
C8' C13' 1.400(13)
C9' C10' 1.383(15)
C9' H9' 0.9500
C10' C11' 1.378(15)
C10' H10' 0.9500
C11' C12' 1.396(13)
C11' Cl1' 1.768(10)
C12' C13' 1.407(13)
C12' H12' 0.9500
C14 C15 1.398(8)
C14 C19 1.399(9)
C15 C16 1.389(8)
C15 C20 1.502(9)
C16 C17 1.389(10)
C16 H16 0.9500
C17 C18 1.394(10)
C17 C21 1.497(8)
C18 C19 1.392(8)
C18 H18 0.9500
C19 C22 1.514(9)
C20 H20A 0.9800
C20 H20B 0.9800
C20 H20C 0.9800
C21 H21A 0.9800
C21 H21B 0.9800
C21 H21C 0.9800
C22 H22A 0.9800
C22 H22B 0.9800
C22 H22C 0.9800
O1B S1B 1.434(7)
O2B S1B 1.450(6)
O3B S1B 1.425(6)
S1B C1B 1.817(9)
C1B F3B 1.310(10)
C1B F2B 1.331(10)
C1B F1B 1.337(12)
O1B' S1B' 1.430(10)
O2B' S1B' 1.455(10)
O3B' S1B' 1.425(10)
S1B' C1B' 1.814(12)
C1B' F3B' 1.310(14)
C1B' F1B' 1.328(15)
C1B' F2B' 1.332(13)

loop_
_geom_torsion_atom_site_label_1
_geom_torsion_atom_site_label_2
_geom_torsion_atom_site_label_3
_geom_torsion_atom_site_label_4
_geom_torsion
C6 C1 C2 C3 -0.8(19)
I1 C1 C2 C3 -180.0(10)
C1 C2 C3 C4 1.9(17)
C2 C3 C4 C5 -1.9(14)
C3 C4 C5 C6 0.9(15)
C4 C5 C6 C1 0.2(17)
C4 C5 C6 C7 179.2(12)
C2 C1 C6 C5 -0.2(19)
I1 C1 C6 C5 179.0(10)
C2 C1 C6 C7 -179.3(13)
I1 C1 C6 C7 -0.1(17)
C5 C6 C7 N2 -179.8(12)
C1 C6 C7 N2 -0.8(19)
C5 C6 C7 N1 1(2)
C1 C6 C7 N1 179.5(12)
N2 C7 N1 C8 1.4(12)
C6 C7 N1 C8 -178.9(12)
N1 C7 N2 C13 0.3(13)
C6 C7 N2 C13 -179.5(12)
C7 N1 C8 C9 177.1(9)
C7 N1 C8 C13 -2.4(10)
N1 C8 C9 C10 -179.4(8)
C13 C8 C9 C10 0.1(11)
C8 C9 C10 C11 -1.3(11)
C8 C9 C10 Cl1 178.4(5)
C9 C10 C11 C12 1.4(11)
Cl1 C10 C11 C12 -178.2(6)
C10 C11 C12 C13 -0.3(11)
C7 N2 C13 C8 -1.8(11)
C7 N2 C13 C12 -179.4(10)
N1 C8 C13 N2 2.6(10)
C9 C8 C13 N2 -177.0(8)
N1 C8 C13 C12 -179.5(8)
C9 C8 C13 C12 1.0(13)
C11 C12 C13 N2 176.6(9)
C11 C12 C13 C8 -0.9(12)
C6' C1' C2' C3' 11(10)
I1 C1' C2' C3' -179(5)
C1' C2' C3' C4' -14(8)
C2' C3' C4' C5' 11(7)
C3' C4' C5' C6' -5(8)
C4' C5' C6' C1' 2(9)
C4' C5' C6' C7' -171(6)
C2' C1' C6' C5' -5(10)
I1 C1' C6' C5' -174(6)
C2' C1' C6' C7' 168(7)
I1 C1' C6' C7' -1(10)
C5' C6' C7' N2' 175(6)
C1' C6' C7' N2' 2(10)
C5' C6' C7' N1' -13(10)
C1' C6' C7' N1' 174(7)
N2' C7' N1' C8' 3(7)
C6' C7' N1' C8' -170(6)
N1' C7' N2' C13' -8(7)
C6' C7' N2' C13' 165(6)
C7' N1' C8' C9' -177(5)
C7' N1' C8' C13' 3(5)
N1' C8' C9' C10' 179(4)
C13' C8' C9' C10' -2(6)
C8' C9' C10' C11' -2(5)
C9' C10' C11' C12' 5(6)
C9' C10' C11' Cl1' 178(3)
C10' C11' C12' C13' -4(6)
Cl1' C11' C12' C13' -177(3)
C7' N2' C13' C8' 10(6)
C7' N2' C13' C12' 178(5)
N1' C8' C13' N2' -8(5)
C9' C8' C13' N2' 173(4)
N1' C8' C13' C12' -178(4)
C9' C8' C13' C12' 3(7)
C11' C12' C13' N2' -167(5)
C11' C12' C13' C8' 0(6)
C19 C14 C15 C16 1.2(9)
I1 C14 C15 C16 174.8(5)
C19 C14 C15 C20 -179.9(6)
I1 C14 C15 C20 -6.3(8)
C14 C15 C16 C17 -2.4(10)
C20 C15 C16 C17 178.6(6)
C15 C16 C17 C18 1.9(10)
C15 C16 C17 C21 -176.9(7)
C16 C17 C18 C19 0.1(10)
C21 C17 C18 C19 178.9(6)
C17 C18 C19 C14 -1.3(9)
C17 C18 C19 C22 178.4(6)
C15 C14 C19 C18 0.6(9)
I1 C14 C19 C18 -173.0(4)
C15 C14 C19 C22 -179.0(6)
I1 C14 C19 C22 7.4(8)
O3B S1B C1B F3B -50.7(9)
O1B S1B C1B F3B -173.0(8)
O2B S1B C1B F3B 69.1(9)
O3B S1B C1B F2B -172.5(9)
O1B S1B C1B F2B 65.1(10)
O2B S1B C1B F2B -52.7(10)
O3B S1B C1B F1B 68.2(8)
O1B S1B C1B F1B -54.1(8)
O2B S1B C1B F1B -171.9(8)
O3B' S1B' C1B' F3B' -52(2)
O1B' S1B' C1B' F3B' -176(2)
O2B' S1B' C1B' F3B' 67(2)
O3B' S1B' C1B' F1B' 67(2)
O1B' S1B' C1B' F1B' -57(2)
O2B' S1B' C1B' F1B' -174(2)
O3B' S1B' C1B' F2B' -172(2)
O1B' S1B' C1B' F2B' 64(2)
O2B' S1B' C1B' F2B' -53(2)
